data_7059019
loop_
_publ_author_name
'Yang, Xiaoming'
'Lin, Xinyu'
'Wang, Yanna'
'Wang, Lin'
'Zhang, Weijing'
'Li, Zhimin'
'Zhang, Tonglai'

_publ_section_title
;
 TACOT Derived New Nitrogen Rich Energetic Compounds: Synthesis,
 Characterization and Properties
;
_journal_name_full 'New Journal of Chemistry'
_journal_paper_doi 10.1039/C9NJ04613E
_journal_year 2019
_chemical_formula_moiety 'C11 H3 N13 O4, C3 H7 N O'
_chemical_formula_sum 'C14 H10 N14 O5'
_chemical_formula_weight 454.36
_space_group_crystal_system monoclinic
_space_group_IT_number 14
_space_group_name_Hall '-P 2ybc'
_space_group_name_H-M_alt 'P 1 21/c 1'
_atom_sites_solution_hydrogens geom
_atom_sites_solution_primary dual
_audit_creation_date 2018-12-04
_audit_creation_method
;
Olex2 1.2
(compiled 2018.05.29 svn.r3508 for OlexSys, GUI svn.r5506)
;
_audit_update_record
;
2019-01-08 deposited with the CCDC.	2019-11-05 downloaded from the CCDC.
;
_cell_angle_alpha 90
_cell_angle_beta 104.01(3)
_cell_angle_gamma 90
_cell_formula_units_Z 4
_cell_length_a 17.868(4)
_cell_length_b 6.8028(14)
_cell_length_c 15.914(3)
_cell_measurement_reflns_used 4947
_cell_measurement_temperature 153(2)
_cell_measurement_theta_max 27.4584
_cell_measurement_theta_min 1.3188
_cell_volume 1876.8(7)
_computing_molecular_graphics 'Olex2 (Dolomanov et al., 2009)'
_computing_publication_material 'Olex2 (Dolomanov et al., 2009)'
_computing_structure_refinement 'XL (Sheldrick, 2008)'
_computing_structure_solution 'ShelXT (Sheldrick, 2015)'
_diffrn_ambient_temperature 153.15
_diffrn_measured_fraction_theta_full 0.994
_diffrn_measured_fraction_theta_max 0.988
_diffrn_measurement_device_type 'multiwire proportional'
_diffrn_measurement_method 'phi and omega scans'
_diffrn_radiation_monochromator graphite
_diffrn_radiation_type MoK\a
_diffrn_radiation_wavelength 0.71073
_diffrn_reflns_av_R_equivalents 0.0554
_diffrn_reflns_av_unetI/netI 0.0532
_diffrn_reflns_Laue_measured_fraction_full 0.994
_diffrn_reflns_Laue_measured_fraction_max 0.988
_diffrn_reflns_limit_h_max 22
_diffrn_reflns_limit_h_min -23
_diffrn_reflns_limit_k_max 8
_diffrn_reflns_limit_k_min -8
_diffrn_reflns_limit_l_max 20
_diffrn_reflns_limit_l_min -20
_diffrn_reflns_number 13443
_diffrn_reflns_point_group_measured_fraction_full 0.994
_diffrn_reflns_point_group_measured_fraction_max 0.988
_diffrn_reflns_theta_full 25.242
_diffrn_reflns_theta_max 27.436
_diffrn_reflns_theta_min 2.615
_exptl_absorpt_coefficient_mu 0.129
_exptl_absorpt_correction_T_max 1.0000
_exptl_absorpt_correction_T_min 0.8890
_exptl_absorpt_correction_type multi-scan
_exptl_absorpt_process_details 'CrystalClear (Rigaku Inc., 2008)'
_exptl_crystal_colour red
_exptl_crystal_density_diffrn 1.608
_exptl_crystal_description block
_exptl_crystal_F_000 928
_exptl_crystal_size_max 0.23
_exptl_crystal_size_mid 0.2
_exptl_crystal_size_min 0.14
_refine_diff_density_max 0.277
_refine_diff_density_min -0.347
_refine_diff_density_rms 0.061
_refine_ls_extinction_method none
_refine_ls_goodness_of_fit_ref 1.239
_refine_ls_hydrogen_treatment constr
_refine_ls_matrix_type full
_refine_ls_number_parameters 300
_refine_ls_number_reflns 4232
_refine_ls_number_restraints 0
_refine_ls_restrained_S_all 1.239
_refine_ls_R_factor_all 0.1167
_refine_ls_R_factor_gt 0.0945
_refine_ls_shift/su_max 0.001
_refine_ls_shift/su_mean 0.000
_refine_ls_structure_factor_coef Fsqd
_refine_ls_weighting_details 'w=1/[\s^2^(Fo^2^)+(0.0458P)^2^+2.1048P] where P=(Fo^2^+2Fc^2^)/3'
_refine_ls_weighting_scheme calc
_refine_ls_wR_factor_gt 0.1788
_refine_ls_wR_factor_ref 0.1917
_reflns_Friedel_coverage 0.000
_reflns_number_gt 3423
_reflns_number_total 4232
_reflns_threshold_expression 'I > 2\s(I)'
_cod_data_source_file c9nj04613e2.cif
_cod_data_source_block bwn18427a
_cod_database_code 7059019
_shelx_shelxl_version_number 2018/3
_shelx_space_group_comment
;
The symmetry employed for this shelxl refinement is uniquely defined
by the following loop, which should always be used as a source of
symmetry information in preference to the above space-group names.
They are only intended as comments.
;
_shelx_estimated_absorpt_t_max 0.982
_shelx_estimated_absorpt_t_min 0.971
_olex2_refinement_description
;
1. Fixed Uiso
 At 1.2 times of:
  All C(H) groups
 At 1.5 times of:
  All C(H,H,H) groups
2.a Aromatic/amide H refined with riding coordinates:
 C11(H11), C2(H2), C9(H9), C12(H12)
2.b Idealised Me refined as rotating group:
 C14(H14A,H14B,H14C), C13(H13A,H13B,H13C)
;
_olex2_submission_special_instructions 'No special instructions were received'

loop_
_space_group_symop_operation_xyz
'x, y, z'
'-x, y+1/2, -z+1/2'
'-x, -y, -z'
'x, -y-1/2, z-1/2'

loop_
_atom_site_label
_atom_site_type_symbol
_atom_site_fract_x
_atom_site_fract_y
_atom_site_fract_z
_atom_site_U_iso_or_equiv
_atom_site_adp_type
_atom_site_occupancy
_atom_site_site_symmetry_order
_atom_site_calc_flag
_atom_site_refinement_flags_posn
_atom_site_disorder_assembly
_atom_site_disorder_group
O3 O 0.75074(14) 0.1073(4) 0.52536(16) 0.0431(6) Uani 1 1 d . A 2
O1 O 0.76640(14) 1.0269(4) 0.33543(17) 0.0445(6) Uani 1 1 d . B 1
O4 O 0.85724(14) 0.2229(4) 0.50248(19) 0.0509(7) Uani 1 1 d . A 2
N4 N 0.45327(15) 0.4105(4) 0.39691(17) 0.0290(6) Uani 1 1 d . . .
N9 N 0.55134(14) 0.8013(4) 0.32903(16) 0.0289(6) Uani 1 1 d . . .
N11 N 0.55357(14) 0.6203(4) 0.36803(16) 0.0265(6) Uani 1 1 d . . .
N8 N 0.48176(15) 0.8758(4) 0.30146(17) 0.0321(6) Uani 1 1 d . . .
N2 N 0.38455(16) 0.1203(4) 0.45184(19) 0.0350(7) Uani 1 1 d . . .
N10 N 0.62083(15) 0.8745(4) 0.32689(18) 0.0330(6) Uani 1 1 d . . .
N13 N 0.78723(16) 0.2322(4) 0.49579(19) 0.0364(7) Uani 1 1 d . A 2
N1 N 0.33975(16) 0.2508(4) 0.41396(19) 0.0357(7) Uani 1 1 d . . .
N5 N 0.31314(16) 0.8922(4) 0.27722(19) 0.0380(7) Uani 1 1 d . . .
N12 N 0.79797(17) 0.8732(4) 0.3625(2) 0.0395(7) Uani 1 1 d . B 1
N6 N 0.24228(17) 0.8872(5) 0.27515(19) 0.0400(7) Uani 1 1 d . . .
O2 O 0.86767(16) 0.8454(4) 0.3735(2) 0.0682(10) Uani 1 1 d . B 1
N3 N 0.41768(18) -0.0082(5) 0.4878(2) 0.0434(8) Uani 1 1 d . . .
C7 C 0.66967(18) 0.7300(5) 0.3667(2) 0.0289(7) Uani 1 1 d . . .
C11 C 0.66544(17) 0.4015(5) 0.43412(19) 0.0284(7) Uani 1 1 d . . .
H11 H 0.637000 0.295715 0.450047 0.034 Uiso 1 1 calc R . .
C6 C 0.63080(17) 0.5678(5) 0.39295(19) 0.0260(7) Uani 1 1 d . . .
C10 C 0.74545(18) 0.4012(5) 0.4504(2) 0.0303(7) Uani 1 1 d . . .
C1 C 0.37616(18) 0.4132(5) 0.3852(2) 0.0296(7) Uani 1 1 d . . .
C5 C 0.47822(18) 0.5731(5) 0.3660(2) 0.0287(7) Uani 1 1 d . . .
C4 C 0.43570(18) 0.7328(5) 0.3245(2) 0.0291(7) Uani 1 1 d . . .
C3 C 0.35555(18) 0.7286(5) 0.31587(19) 0.0296(7) Uani 1 1 d . . .
C8 C 0.75093(18) 0.7163(5) 0.3855(2) 0.0318(7) Uani 1 1 d . . .
C2 C 0.32602(18) 0.5649(5) 0.3473(2) 0.0312(7) Uani 1 1 d . . .
H2 H 0.272261 0.554746 0.343466 0.037 Uiso 1 1 calc R . .
N7 N 0.17881(19) 0.9051(5) 0.2690(2) 0.0548(9) Uani 1 1 d . . .
N14 N 0.95058(18) 0.6596(6) 0.6289(3) 0.0582(10) Uani 1 1 d . . .
O5 O 0.84526(18) 0.5137(6) 0.6520(2) 0.0859(12) Uani 1 1 d . . .
C9 C 0.78771(18) 0.5530(5) 0.4273(2) 0.0326(7) Uani 1 1 d . . .
H9 H 0.842386 0.544858 0.440307 0.039 Uiso 1 1 calc R . .
C12 C 0.8789(2) 0.6597(8) 0.6350(3) 0.0580(12) Uani 1 1 d . . .
H12 H 0.851295 0.780219 0.625733 0.070 Uiso 1 1 calc R . .
C14 C 0.9957(3) 0.4809(9) 0.6411(5) 0.109(2) Uani 1 1 d . . .
H14A H 1.041865 0.499446 0.688280 0.164 Uiso 1 1 calc GR . .
H14B H 1.010993 0.448966 0.587607 0.164 Uiso 1 1 calc GR . .
H14C H 0.964726 0.373075 0.655772 0.164 Uiso 1 1 calc GR . .
C13 C 0.9883(4) 0.8378(9) 0.6099(5) 0.121(3) Uani 1 1 d . . .
H13A H 0.996739 0.829020 0.551395 0.181 Uiso 1 1 calc GR . .
H13B H 1.037945 0.852872 0.652003 0.181 Uiso 1 1 calc GR . .
H13C H 0.955477 0.951508 0.613324 0.181 Uiso 1 1 calc GR . .

loop_
_atom_site_aniso_label
_atom_site_aniso_U_11
_atom_site_aniso_U_22
_atom_site_aniso_U_33
_atom_site_aniso_U_23
_atom_site_aniso_U_13
_atom_site_aniso_U_12
O3 0.0407(14) 0.0403(14) 0.0477(15) 0.0128(12) 0.0093(12) 0.0020(12)
O1 0.0431(14) 0.0409(15) 0.0465(15) 0.0076(12) 0.0053(12) -0.0043(12)
O4 0.0295(13) 0.0516(17) 0.0690(19) 0.0105(14) 0.0070(12) 0.0057(12)
N4 0.0296(13) 0.0279(14) 0.0297(14) -0.0017(11) 0.0074(11) -0.0015(11)
N9 0.0287(13) 0.0307(14) 0.0277(14) 0.0039(11) 0.0076(11) -0.0030(12)
N11 0.0276(13) 0.0265(13) 0.0254(13) 0.0034(11) 0.0064(10) -0.0008(11)
N8 0.0288(14) 0.0334(15) 0.0344(15) 0.0026(12) 0.0084(12) 0.0025(12)
N2 0.0369(16) 0.0326(16) 0.0380(16) -0.0034(13) 0.0137(13) -0.0100(14)
N10 0.0298(14) 0.0350(15) 0.0357(15) 0.0072(12) 0.0109(12) -0.0023(12)
N13 0.0315(15) 0.0388(17) 0.0379(16) 0.0028(13) 0.0063(12) 0.0017(13)
N1 0.0345(15) 0.0336(16) 0.0405(16) 0.0007(13) 0.0118(13) -0.0029(13)
N5 0.0327(15) 0.0422(17) 0.0389(16) 0.0064(14) 0.0082(12) 0.0058(13)
N12 0.0377(16) 0.0344(16) 0.0465(18) 0.0000(14) 0.0107(14) -0.0073(14)
N6 0.0371(17) 0.0441(18) 0.0383(17) 0.0053(14) 0.0083(13) 0.0106(14)
O2 0.0348(15) 0.0552(19) 0.119(3) 0.0190(19) 0.0266(17) -0.0051(14)
N3 0.0439(18) 0.0362(17) 0.051(2) 0.0053(15) 0.0139(15) -0.0050(15)
C7 0.0309(16) 0.0290(16) 0.0271(16) -0.0005(13) 0.0073(13) -0.0017(14)
C11 0.0296(16) 0.0278(16) 0.0270(15) -0.0004(13) 0.0053(13) -0.0011(13)
C6 0.0225(14) 0.0307(16) 0.0241(15) -0.0002(13) 0.0047(12) -0.0021(13)
C10 0.0302(16) 0.0314(17) 0.0287(16) 0.0010(14) 0.0058(13) 0.0019(14)
C1 0.0328(17) 0.0302(17) 0.0273(16) -0.0045(13) 0.0105(13) -0.0070(14)
C5 0.0285(15) 0.0293(17) 0.0280(16) -0.0005(13) 0.0063(13) -0.0011(13)
C4 0.0316(16) 0.0291(16) 0.0274(16) 0.0016(13) 0.0087(13) -0.0035(13)
C3 0.0313(16) 0.0342(17) 0.0233(15) -0.0022(13) 0.0066(13) 0.0013(14)
C8 0.0315(16) 0.0310(17) 0.0343(17) -0.0024(14) 0.0108(14) -0.0076(14)
C2 0.0267(16) 0.0381(19) 0.0300(17) -0.0051(14) 0.0091(13) -0.0007(14)
N7 0.0385(18) 0.067(2) 0.059(2) 0.0101(19) 0.0119(16) 0.0188(17)
N14 0.0345(17) 0.061(2) 0.079(3) 0.008(2) 0.0135(17) -0.0056(17)
O5 0.0462(18) 0.116(3) 0.097(3) 0.010(2) 0.0196(18) -0.020(2)
C9 0.0261(15) 0.0360(18) 0.0344(18) -0.0026(15) 0.0051(13) -0.0059(14)
C12 0.038(2) 0.074(3) 0.061(3) -0.004(2) 0.010(2) 0.004(2)
C14 0.045(3) 0.093(4) 0.176(7) -0.008(5) -0.001(4) 0.008(3)
C13 0.096(5) 0.101(5) 0.172(7) 0.033(5) 0.046(5) -0.033(4)

loop_
_atom_type_symbol
_atom_type_description
_atom_type_scat_dispersion_real
_atom_type_scat_dispersion_imag
_atom_type_scat_source
C C 0.0033 0.0016 'International Tables Vol C Tables 4.2.6.8 and 6.1.1.4'
H H 0.0000 0.0000 'International Tables Vol C Tables 4.2.6.8 and 6.1.1.4'
N N 0.0061 0.0033 'International Tables Vol C Tables 4.2.6.8 and 6.1.1.4'
O O 0.0106 0.0060 'International Tables Vol C Tables 4.2.6.8 and 6.1.1.4'

loop_
_geom_angle_atom_site_label_1
_geom_angle_atom_site_label_2
_geom_angle_atom_site_label_3
_geom_angle
C5 N4 C1 111.1(3)
N8 N9 N11 114.6(2)
N8 N9 N10 130.7(3)
N10 N9 N11 114.6(2)
N9 N11 C6 106.1(2)
N9 N11 C5 106.1(2)
C5 N11 C6 147.8(3)
N9 N8 C4 102.5(3)
N3 N2 N1 172.0(3)
N9 N10 C7 102.3(2)
O3 N13 C10 118.5(3)
O4 N13 O3 123.5(3)
O4 N13 C10 118.0(3)
N2 N1 C1 114.9(3)
N6 N5 C3 115.0(3)
O1 N12 O2 123.3(3)
O1 N12 C8 118.2(3)
O2 N12 C8 118.5(3)
N7 N6 N5 171.5(4)
N10 C7 C6 113.2(3)
N10 C7 C8 130.9(3)
C8 C7 C6 116.0(3)
C6 C11 H11 122.8
C6 C11 C10 114.4(3)
C10 C11 H11 122.8
N11 C6 C7 103.9(3)
C11 C6 N11 130.5(3)
C11 C6 C7 125.7(3)
C11 C10 N13 118.2(3)
C9 C10 N13 118.2(3)
C9 C10 C11 123.6(3)
N4 C1 N1 118.7(3)
N4 C1 C2 126.6(3)
C2 C1 N1 114.7(3)
N4 C5 N11 126.7(3)
N4 C5 C4 129.0(3)
N11 C5 C4 104.3(3)
N8 C4 C5 112.5(3)
N8 C4 C3 130.4(3)
C5 C4 C3 117.1(3)
N5 C3 C4 117.2(3)
C2 C3 N5 126.0(3)
C2 C3 C4 116.9(3)
C7 C8 N12 121.6(3)
C9 C8 N12 118.3(3)
C9 C8 C7 120.1(3)
C1 C2 H2 120.3
C3 C2 C1 119.3(3)
C3 C2 H2 120.3
C12 N14 C14 120.9(4)
C12 N14 C13 121.8(5)
C14 N14 C13 117.3(4)
C10 C9 H9 119.9
C8 C9 C10 120.3(3)
C8 C9 H9 119.9
N14 C12 H12 118.0
O5 C12 N14 123.9(5)
O5 C12 H12 118.0
N14 C14 H14A 109.5
N14 C14 H14B 109.5
N14 C14 H14C 109.5
H14A C14 H14B 109.5
H14A C14 H14C 109.5
H14B C14 H14C 109.5
N14 C13 H13A 109.5
N14 C13 H13B 109.5
N14 C13 H13C 109.5
H13A C13 H13B 109.5
H13A C13 H13C 109.5
H13B C13 H13C 109.5

loop_
_geom_bond_atom_site_label_1
_geom_bond_atom_site_label_2
_geom_bond_distance
O3 N13 1.232(4)
O1 N12 1.216(4)
O4 N13 1.231(3)
N4 C1 1.345(4)
N4 C5 1.331(4)
N9 N11 1.376(3)
N9 N8 1.315(4)
N9 N10 1.346(4)
N11 C6 1.387(4)
N11 C5 1.376(4)
N8 C4 1.380(4)
N2 N1 1.248(4)
N2 N3 1.131(4)
N10 C7 1.364(4)
N13 C10 1.462(4)
N1 C1 1.414(4)
N5 N6 1.259(4)
N5 C3 1.402(4)
N12 O2 1.230(4)
N12 C8 1.459(4)
N6 N7 1.121(4)
C7 C6 1.419(4)
C7 C8 1.413(4)
C11 H11 0.9500
C11 C6 1.377(4)
C11 C10 1.390(4)
C10 C9 1.381(5)
C1 C2 1.403(4)
C5 C4 1.396(4)
C4 C3 1.405(4)
C3 C2 1.378(5)
C8 C9 1.377(5)
C2 H2 0.9500
N14 C12 1.307(5)
N14 C14 1.446(6)
N14 C13 1.453(6)
O5 C12 1.225(6)
C9 H9 0.9500
C12 H12 0.9500
C14 H14A 0.9800
C14 H14B 0.9800
C14 H14C 0.9800
C13 H13A 0.9800
C13 H13B 0.9800
C13 H13C 0.9800

loop_
_geom_torsion_atom_site_label_1
_geom_torsion_atom_site_label_2
_geom_torsion_atom_site_label_3
_geom_torsion_atom_site_label_4
_geom_torsion
O3 N13 C10 C11 -7.3(4)
O3 N13 C10 C9 171.8(3)
O1 N12 C8 C7 8.1(5)
O1 N12 C8 C9 -171.1(3)
O4 N13 C10 C11 172.8(3)
O4 N13 C10 C9 -8.1(5)
N4 C1 C2 C3 1.9(5)
N4 C5 C4 N8 179.9(3)
N4 C5 C4 C3 2.4(5)
N9 N11 C6 C7 0.9(3)
N9 N11 C6 C11 -179.6(3)
N9 N11 C5 N4 -179.8(3)
N9 N11 C5 C4 0.3(3)
N9 N8 C4 C5 0.1(3)
N9 N8 C4 C3 177.1(3)
N9 N10 C7 C6 0.4(3)
N9 N10 C7 C8 -179.8(3)
N11 N9 N8 C4 0.2(3)
N11 N9 N10 C7 0.2(3)
N11 C5 C4 N8 -0.2(4)
N11 C5 C4 C3 -177.7(3)
N8 N9 N11 C6 -179.5(3)
N8 N9 N11 C5 -0.3(3)
N8 N9 N10 C7 178.8(3)
N8 C4 C3 N5 0.7(5)
N8 C4 C3 C2 -178.4(3)
N2 N1 C1 N4 2.9(4)
N2 N1 C1 C2 -176.3(3)
N10 N9 N11 C6 -0.7(3)
N10 N9 N11 C5 178.5(3)
N10 N9 N8 C4 -178.4(3)
N10 C7 C6 N11 -0.8(4)
N10 C7 C6 C11 179.7(3)
N10 C7 C8 N12 0.6(5)
N10 C7 C8 C9 179.7(3)
N13 C10 C9 C8 -179.2(3)
N1 C1 C2 C3 -179.0(3)
N5 C3 C2 C1 -179.4(3)
N12 C8 C9 C10 179.8(3)
N6 N5 C3 C4 -176.2(3)
N6 N5 C3 C2 2.8(5)
O2 N12 C8 C7 -173.6(3)
O2 N12 C8 C9 7.2(5)
C7 C8 C9 C10 0.6(5)
C11 C10 C9 C8 -0.2(5)
C6 N11 C5 N4 -1.2(7)
C6 N11 C5 C4 178.9(4)
C6 C7 C8 N12 -179.6(3)
C6 C7 C8 C9 -0.4(5)
C6 C11 C10 N13 178.6(3)
C6 C11 C10 C9 -0.4(5)
C10 C11 C6 N11 -178.8(3)
C10 C11 C6 C7 0.6(5)
C1 N4 C5 N11 179.1(3)
C1 N4 C5 C4 -1.0(5)
C5 N4 C1 N1 179.7(3)
C5 N4 C1 C2 -1.2(4)
C5 N11 C6 C7 -177.7(4)
C5 N11 C6 C11 1.8(7)
C5 C4 C3 N5 177.6(3)
C5 C4 C3 C2 -1.5(4)
C4 C3 C2 C1 -0.4(4)
C8 C7 C6 N11 179.3(3)
C8 C7 C6 C11 -0.2(5)
C14 N14 C12 O5 0.8(8)
C13 N14 C12 O5 -179.0(5)
